data_7231527
loop_
_publ_author_name
'Behera, Jogendra Nath'
'Tiwari, Ranjay K.'

_publ_section_title
;
 Hybrid materials based on transition Metal-BTC-Benzimidazole: Solvent
 assisted crystallographic and structural switching
;
_journal_name_full CrystEngComm
_journal_paper_doi 10.1039/C8CE01299G
_journal_year 2018
_chemical_formula_moiety '0.25(C276 H180 Co16 N48 O72)'
_chemical_formula_sum 'C69 H45 Co4 N12 O18'
_chemical_formula_weight 1565.89
_space_group_crystal_system monoclinic
_space_group_IT_number 15
_space_group_name_Hall '-C 2yc'
_space_group_name_H-M_alt 'C 1 2/c 1'
_symmetry_space_group_name_Hall '-C 2yc'
_symmetry_space_group_name_H-M 'C 1 2/c 1'
_atom_sites_solution_hydrogens geom
_atom_sites_solution_primary direct
_audit_creation_date 2017-08-31
_audit_creation_method
;
Olex2 1.2-beta
(compiled 2017.08.10 svn.r3458 for OlexSys, GUI svn.r5381)
;
_audit_update_record
;
2017-09-21 deposited with the CCDC.
2018-09-14 downloaded from the CCDC.
;
_cell_angle_alpha 90
_cell_angle_beta 113.855(14)
_cell_angle_gamma 90
_cell_formula_units_Z 4
_cell_length_a 37.298(6)
_cell_length_b 13.1819(19)
_cell_length_c 19.249(5)
_cell_measurement_temperature 296(2)
_cell_volume 8655(3)
_computing_molecular_graphics 'Olex2 (Dolomanov et al., 2009)'
_computing_publication_material 'Olex2 (Dolomanov et al., 2009)'
_computing_structure_refinement 'ShelXL (Sheldrick, 2015)'
_computing_structure_solution 'SIR2004 (Burla et al., 2007)'
_diffrn_ambient_temperature 296.15
_diffrn_measured_fraction_theta_full 0.984
_diffrn_measured_fraction_theta_max 0.984
_diffrn_radiation_type MoK\a
_diffrn_radiation_wavelength 0.71073
_diffrn_reflns_av_R_equivalents 0.0859
_diffrn_reflns_av_unetI/netI 0.0679
_diffrn_reflns_Laue_measured_fraction_full 0.984
_diffrn_reflns_Laue_measured_fraction_max 0.984
_diffrn_reflns_limit_h_max 43
_diffrn_reflns_limit_h_min -44
_diffrn_reflns_limit_k_max 16
_diffrn_reflns_limit_k_min -16
_diffrn_reflns_limit_l_max 22
_diffrn_reflns_limit_l_min -23
_diffrn_reflns_number 46914
_diffrn_reflns_point_group_measured_fraction_full 0.984
_diffrn_reflns_point_group_measured_fraction_max 0.984
_diffrn_reflns_theta_full 25.483
_diffrn_reflns_theta_max 25.483
_diffrn_reflns_theta_min 2.132
_exptl_absorpt_coefficient_mu 0.817
_exptl_crystal_density_diffrn 1.202
_exptl_crystal_F_000 3180
_refine_diff_density_max 0.458
_refine_diff_density_min -0.533
_refine_diff_density_rms 0.064
_refine_ls_extinction_method none
_refine_ls_goodness_of_fit_ref 0.990
_refine_ls_hydrogen_treatment constr
_refine_ls_matrix_type full
_refine_ls_number_parameters 466
_refine_ls_number_reflns 7921
_refine_ls_number_restraints 0
_refine_ls_restrained_S_all 0.990
_refine_ls_R_factor_all 0.0598
_refine_ls_R_factor_gt 0.0458
_refine_ls_shift/su_max 0.001
_refine_ls_shift/su_mean 0.000
_refine_ls_structure_factor_coef Fsqd
_refine_ls_weighting_details 'w=1/[\s^2^(Fo^2^)+(0.0612P)^2^] where P=(Fo^2^+2Fc^2^)/3'
_refine_ls_weighting_scheme calc
_refine_ls_wR_factor_gt 0.1184
_refine_ls_wR_factor_ref 0.1233
_reflns_Friedel_coverage 0.000
_reflns_number_gt 5724
_reflns_number_total 7921
_reflns_threshold_expression 'I > 2\s(I)'
_cod_data_source_file c8ce01299g2.cif
_cod_data_source_block jkb
_cod_original_cell_volume 8656(3)
_cod_database_code 7231527
_shelx_shelxl_version_number 2014/7
_shelx_space_group_comment
;
The symmetry employed for this shelxl refinement is uniquely defined
by the following loop, which should always be used as a source of
symmetry information in preference to the above space-group names.
They are only intended as comments.
;
_olex2_refinement_description
;
1. Fixed Uiso
 At 1.2 times of:
  All C(H) groups, All N(H) groups
2.a Aromatic/amide H refined with riding coordinates:
 C2(H2), C4(H4), C6(H6), C11(H11), C13(H13), C16(H16), C17(H17), C18(H18),
 C19(H19), C22(H22), C23(H23), C24(H24), C25(H25), C26(H26), C29'(H29'),
 C30(H30), C31(H31), C32(H32), C33(H33), C36(H36), N2(H2A), N4(H4A), N6(H6A)
;
_olex2_submission_special_instructions 'No special instructions were received'

loop_
_space_group_symop_operation_xyz
'x, y, z'
'-x, y, -z+1/2'
'x+1/2, y+1/2, z'
'-x+1/2, y+1/2, -z+1/2'
'-x, -y, -z'
'x, -y, z-1/2'
'-x+1/2, -y+1/2, -z'
'x+1/2, -y+1/2, z-1/2'

loop_
_atom_site_label
_atom_site_type_symbol
_atom_site_fract_x
_atom_site_fract_y
_atom_site_fract_z
_atom_site_U_iso_or_equiv
_atom_site_adp_type
_atom_site_occupancy
_atom_site_site_symmetry_order
_atom_site_calc_flag
_atom_site_refinement_flags_posn
_atom_site_refinement_flags_adp
_atom_site_refinement_flags_occupancy
C1 C 0.31613(8) 0.5491(2) 0.36828(16) 0.0331(7) Uani 1 1 d . . .
C2 C 0.35542(8) 0.5214(2) 0.40439(16) 0.0343(7) Uani 1 1 d . . .
H2 H 0.3625 0.4651 0.4362 0.041 Uiso 1 1 calc R . .
C3 C 0.38412(8) 0.5778(2) 0.39296(17) 0.0357(7) Uani 1 1 d . . .
C4 C 0.37348(9) 0.6600(2) 0.34432(18) 0.0410(8) Uani 1 1 d . . .
H4 H 0.3925 0.6960 0.3350 0.049 Uiso 1 1 calc R . .
C5 C 0.33409(9) 0.6893(3) 0.30898(18) 0.0441(8) Uani 1 1 d . . .
C6 C 0.30584(9) 0.6338(2) 0.32205(18) 0.0414(8) Uani 1 1 d . . .
H6 H 0.2797 0.6538 0.2995 0.050 Uiso 1 1 calc R . .
C7 C 0.28515(9) 0.4848(2) 0.37779(18) 0.0380(7) Uani 1 1 d . . .
C8 C 0.42663(9) 0.5492(2) 0.43245(16) 0.0351(7) Uani 1 1 d . . .
C9 C 0.32292(11) 0.7774(3) 0.2553(2) 0.0539(9) Uani 1 1 d . . .
C10 C 0.5000 0.8051(3) 0.7500 0.0322(9) Uani 1 2 d S T P
C11 C 0.50381(8) 0.7515(2) 0.69102(15) 0.0316(6) Uani 1 1 d . . .
H11 H 0.5072 0.7866 0.6522 0.038 Uiso 1 1 calc R . .
C12 C 0.50258(8) 0.6467(2) 0.68944(15) 0.0309(6) Uani 1 1 d . . .
C13 C 0.5000 0.5940(3) 0.7500 0.0338(9) Uani 1 2 d S T P
H13 H 0.5000 0.5235 0.7500 0.041 Uiso 1 2 calc RS T P
C14 C 0.5000 0.9194(3) 0.7500 0.0364(10) Uani 1 2 d S T P
C15 C 0.50322(9) 0.5904(2) 0.62191(16) 0.0339(7) Uani 1 1 d . . .
C16 C 0.11037(13) 0.7681(4) 0.2255(3) 0.0806(14) Uani 1 1 d . . .
H16 H 0.0846 0.7905 0.2090 0.097 Uiso 1 1 calc R . .
C17 C 0.13946(15) 0.8304(4) 0.2265(3) 0.0883(15) Uani 1 1 d . . .
H17 H 0.1336 0.8977 0.2117 0.106 Uiso 1 1 calc R . .
C18 C 0.17786(14) 0.7964(4) 0.2490(3) 0.0879(15) Uani 1 1 d . . .
H18 H 0.1968 0.8405 0.2467 0.105 Uiso 1 1 calc R . .
C19 C 0.18827(11) 0.6995(3) 0.2744(2) 0.0646(11) Uani 1 1 d . . .
H19 H 0.2142 0.6779 0.2914 0.077 Uiso 1 1 calc R . .
C20 C 0.15921(9) 0.6350(3) 0.27400(18) 0.0450(8) Uani 1 1 d . . .
C21 C 0.12082(10) 0.6695(3) 0.2502(2) 0.0547(9) Uani 1 1 d . . .
C22 C 0.12431(10) 0.5100(3) 0.2837(2) 0.0594(10) Uani 1 1 d . . .
H22 H 0.1169 0.4459 0.2932 0.071 Uiso 1 1 calc R . .
C23 C 0.22846(17) 0.3966(6) 0.6289(3) 0.115(2) Uani 1 1 d . . .
H23 H 0.2280 0.3529 0.6665 0.138 Uiso 1 1 calc R . .
C24 C 0.2378(2) 0.4964(8) 0.6431(3) 0.165(4) Uani 1 1 d . . .
H24 H 0.2462 0.5196 0.6928 0.198 Uiso 1 1 calc R . .
C25 C 0.2354(2) 0.5640(6) 0.5875(3) 0.157(3) Uani 1 1 d . . .
H25 H 0.2392 0.6327 0.5992 0.188 Uiso 1 1 calc R . .
C26 C 0.22730(18) 0.5315(4) 0.5129(2) 0.106(2) Uani 1 1 d . . .
H26 H 0.2275 0.5760 0.4756 0.128 Uiso 1 1 calc R . .
C27 C 0.21911(12) 0.4314(3) 0.4988(2) 0.0604(10) Uani 1 1 d . . .
C28 C 0.21955(12) 0.3633(4) 0.5550(2) 0.0703(12) Uani 1 1 d . . .
C29' C 0.20277(12) 0.2843(3) 0.4484(3) 0.0667(11) Uani 1 1 d . . .
H29' H 0.1951 0.2318 0.4132 0.080 Uiso 1 1 calc R . .
C30 C 0.42012(18) 0.0582(4) 0.5708(4) 0.111(2) Uani 1 1 d . . .
H30 H 0.4235 0.0030 0.6029 0.133 Uiso 1 1 calc R . .
C31 C 0.38550(19) 0.0736(5) 0.5065(5) 0.145(3) Uani 1 1 d . . .
H31 H 0.3653 0.0268 0.4949 0.174 Uiso 1 1 calc R . .
C32 C 0.38042(17) 0.1562(5) 0.4596(4) 0.130(2) Uani 1 1 d . . .
H32 H 0.3570 0.1633 0.4171 0.156 Uiso 1 1 calc R . .
C33 C 0.40945(13) 0.2291(4) 0.4741(3) 0.0928(16) Uani 1 1 d . . .
H33 H 0.4057 0.2850 0.4425 0.111 Uiso 1 1 calc R . .
C34 C 0.44420(12) 0.2156(3) 0.5376(2) 0.0652(11) Uani 1 1 d . . .
C35 C 0.44929(13) 0.1304(3) 0.5840(3) 0.0781(13) Uani 1 1 d . . .
C36 C 0.50215(12) 0.2251(3) 0.6262(2) 0.0644(11) Uani 1 1 d . . .
H36 H 0.5274 0.2474 0.6558 0.077 Uiso 1 1 calc R . .
Co1 Co 0.48878(2) 0.40814(3) 0.52600(2) 0.02683(12) Uani 1 1 d . . .
Co2 Co 0.20480(2) 0.42989(3) 0.33041(2) 0.03677(13) Uani 1 1 d . . .
N1 N 0.16046(8) 0.5336(2) 0.29486(16) 0.0453(7) Uani 1 1 d . . .
N2 N 0.09934(9) 0.5870(2) 0.2575(2) 0.0665(9) Uani 1 1 d . . .
H2A H 0.0746 0.5859 0.2471 0.080 Uiso 1 1 calc R . .
N3 N 0.20826(8) 0.3778(2) 0.43128(16) 0.0481(7) Uani 1 1 d . . .
N4 N 0.20924(10) 0.2722(3) 0.5211(2) 0.0764(11) Uani 1 1 d . . .
H4A H 0.2072 0.2165 0.5424 0.092 Uiso 1 1 calc R . .
N5 N 0.47759(8) 0.2753(2) 0.56622(15) 0.0435(7) Uani 1 1 d . . .
N6 N 0.48708(11) 0.1390(3) 0.63985(19) 0.0722(10) Uani 1 1 d . . .
H6A H 0.4986 0.0971 0.6763 0.087 Uiso 1 1 calc R . .
O1 O 0.25031(6) 0.51669(17) 0.34436(12) 0.0438(5) Uani 1 1 d . . .
O2 O 0.29484(7) 0.4069(2) 0.41587(17) 0.0702(8) Uani 1 1 d . . .
O3 O 0.43464(6) 0.46725(18) 0.46911(12) 0.0474(6) Uani 1 1 d . . .
O4 O 0.45132(6) 0.60960(17) 0.42647(12) 0.0457(6) Uani 1 1 d . . .
O5 O 0.34627(8) 0.8067(2) 0.22817(17) 0.0831(10) Uani 1 1 d . . .
O6 O 0.29008(7) 0.81803(19) 0.23660(14) 0.0593(7) Uani 1 1 d . . .
O7 O 0.49542(7) 0.49805(17) 0.61725(11) 0.0453(6) Uani 1 1 d . . .
O9 O 0.52262(7) 0.96343(16) 0.72677(14) 0.0493(6) Uani 1 1 d . . .
O8 O 0.51077(7) 0.64057(17) 0.57413(11) 0.0452(6) Uani 1 1 d . . .

loop_
_atom_site_aniso_label
_atom_site_aniso_U_11
_atom_site_aniso_U_22
_atom_site_aniso_U_33
_atom_site_aniso_U_23
_atom_site_aniso_U_13
_atom_site_aniso_U_12
C1 0.0218(15) 0.0349(17) 0.0403(16) 0.0059(13) 0.0101(13) -0.0035(13)
C2 0.0273(16) 0.0342(17) 0.0366(15) 0.0072(13) 0.0078(13) 0.0016(13)
C3 0.0221(16) 0.0420(19) 0.0405(16) 0.0033(14) 0.0100(13) -0.0005(13)
C4 0.0239(16) 0.0399(19) 0.0551(19) 0.0105(15) 0.0116(14) -0.0026(14)
C5 0.0275(17) 0.043(2) 0.0550(19) 0.0166(16) 0.0101(15) 0.0021(15)
C6 0.0193(15) 0.046(2) 0.0533(18) 0.0116(16) 0.0091(14) 0.0023(14)
C7 0.0282(18) 0.0392(19) 0.0466(17) 0.0036(15) 0.0151(15) -0.0044(14)
C8 0.0255(16) 0.0417(19) 0.0344(15) -0.0017(14) 0.0082(13) 0.0082(15)
C9 0.040(2) 0.049(2) 0.065(2) 0.0221(18) 0.0132(18) 0.0013(18)
C10 0.026(2) 0.029(2) 0.040(2) 0.000 0.0115(18) 0.000
C11 0.0306(16) 0.0338(17) 0.0319(14) 0.0026(13) 0.0143(13) -0.0023(13)
C12 0.0279(16) 0.0379(18) 0.0279(14) -0.0017(13) 0.0124(12) -0.0004(13)
C13 0.039(3) 0.028(2) 0.035(2) 0.000 0.0163(19) 0.000
C14 0.030(2) 0.035(3) 0.040(2) 0.000 0.011(2) 0.000
C15 0.0282(16) 0.0372(19) 0.0355(16) -0.0067(14) 0.0121(13) -0.0008(14)
C16 0.052(3) 0.087(3) 0.106(4) 0.031(3) 0.036(3) 0.018(2)
C17 0.080(3) 0.069(3) 0.120(4) 0.036(3) 0.044(3) 0.023(3)
C18 0.072(3) 0.070(3) 0.126(4) 0.029(3) 0.044(3) -0.002(3)
C19 0.044(2) 0.066(3) 0.082(3) 0.016(2) 0.024(2) 0.003(2)
C20 0.0312(18) 0.052(2) 0.0526(19) 0.0091(16) 0.0181(15) 0.0060(16)
C21 0.039(2) 0.059(2) 0.067(2) 0.0093(19) 0.0221(18) 0.0098(18)
C22 0.040(2) 0.054(2) 0.091(3) 0.003(2) 0.032(2) -0.0012(18)
C23 0.096(4) 0.175(7) 0.061(3) 0.029(4) 0.019(3) -0.036(4)
C24 0.218(9) 0.223(9) 0.047(3) -0.017(5) 0.045(4) -0.090(8)
C25 0.250(10) 0.130(6) 0.083(4) -0.046(4) 0.061(5) -0.086(6)
C26 0.177(6) 0.088(4) 0.050(2) -0.014(2) 0.041(3) -0.056(4)
C27 0.057(2) 0.067(3) 0.051(2) 0.0125(19) 0.0154(19) -0.011(2)
C28 0.057(3) 0.104(4) 0.050(2) 0.024(2) 0.022(2) -0.005(3)
C29' 0.072(3) 0.046(2) 0.097(3) 0.011(2) 0.050(3) 0.005(2)
C30 0.099(4) 0.083(4) 0.154(5) 0.038(4) 0.054(4) -0.019(3)
C31 0.080(4) 0.122(6) 0.195(7) 0.045(5) 0.017(5) -0.044(4)
C32 0.073(4) 0.117(5) 0.157(6) 0.023(4) 0.003(4) -0.042(4)
C33 0.058(3) 0.086(4) 0.104(4) 0.024(3) 0.001(3) -0.016(3)
C34 0.057(3) 0.055(2) 0.077(3) 0.012(2) 0.020(2) -0.011(2)
C35 0.061(3) 0.062(3) 0.103(3) 0.028(3) 0.024(3) -0.011(2)
C36 0.051(2) 0.056(3) 0.081(3) 0.024(2) 0.021(2) -0.002(2)
Co1 0.0230(2) 0.0277(2) 0.0302(2) 0.00207(16) 0.01116(16) 0.00075(16)
Co2 0.0274(2) 0.0362(3) 0.0489(3) -0.00616(18) 0.0176(2) -0.00553(18)
N1 0.0295(15) 0.0462(17) 0.0625(17) 0.0029(14) 0.0211(13) 0.0024(13)
N2 0.0327(17) 0.066(2) 0.105(3) 0.0135(19) 0.0318(18) 0.0069(16)
N3 0.0473(17) 0.0421(17) 0.0630(18) 0.0094(14) 0.0306(15) -0.0002(14)
N4 0.075(3) 0.071(3) 0.094(3) 0.042(2) 0.045(2) 0.007(2)
N5 0.0394(16) 0.0364(15) 0.0498(15) 0.0102(13) 0.0131(13) -0.0060(13)
N6 0.074(3) 0.052(2) 0.079(2) 0.0321(18) 0.019(2) -0.0012(18)
O1 0.0248(12) 0.0476(14) 0.0563(13) 0.0055(11) 0.0137(10) -0.0072(10)
O2 0.0459(16) 0.0613(18) 0.105(2) 0.0412(16) 0.0323(15) 0.0017(13)
O3 0.0282(12) 0.0492(15) 0.0581(14) 0.0081(12) 0.0107(11) 0.0119(11)
O4 0.0199(11) 0.0509(14) 0.0618(14) 0.0031(11) 0.0118(10) -0.0013(10)
O5 0.0551(17) 0.081(2) 0.110(2) 0.0548(18) 0.0301(16) 0.0024(15)
O6 0.0461(15) 0.0552(16) 0.0713(16) 0.0278(13) 0.0181(13) 0.0136(13)
O7 0.0546(15) 0.0423(14) 0.0420(12) -0.0096(10) 0.0225(11) -0.0012(11)
O9 0.0422(14) 0.0340(13) 0.0818(16) 0.0128(11) 0.0355(13) 0.0019(10)
O8 0.0563(15) 0.0511(14) 0.0370(11) -0.0038(10) 0.0281(11) -0.0049(12)

loop_
_atom_type_symbol
_atom_type_description
_atom_type_scat_dispersion_real
_atom_type_scat_dispersion_imag
_atom_type_scat_source
C C 0.0033 0.0016 'International Tables Vol C Tables 4.2.6.8 and 6.1.1.4'
H H 0.0000 0.0000 'International Tables Vol C Tables 4.2.6.8 and 6.1.1.4'
Co Co 0.3494 0.9721 'International Tables Vol C Tables 4.2.6.8 and 6.1.1.4'
N N 0.0061 0.0033 'International Tables Vol C Tables 4.2.6.8 and 6.1.1.4'
O O 0.0106 0.0060 'International Tables Vol C Tables 4.2.6.8 and 6.1.1.4'

loop_
_geom_angle_atom_site_label_1
_geom_angle_atom_site_label_2
_geom_angle_atom_site_label_3
_geom_angle
_geom_angle_site_symmetry_1
_geom_angle_site_symmetry_3
C2 C1 C7 119.8(3) . .
C6 C1 C2 119.7(3) . .
C6 C1 C7 120.5(3) . .
C1 C2 H2 119.9 . .
C3 C2 C1 120.2(3) . .
C3 C2 H2 119.9 . .
C2 C3 C8 120.5(3) . .
C4 C3 C2 119.8(3) . .
C4 C3 C8 119.7(3) . .
C3 C4 H4 119.9 . .
C3 C4 C5 120.2(3) . .
C5 C4 H4 119.9 . .
C4 C5 C9 119.6(3) . .
C6 C5 C4 119.4(3) . .
C6 C5 C9 121.0(3) . .
C1 C6 C5 120.6(3) . .
C1 C6 H6 119.7 . .
C5 C6 H6 119.7 . .
O1 C7 C1 115.6(3) . .
O2 C7 C1 119.3(3) . .
O2 C7 O1 125.1(3) . .
O3 C8 C3 117.5(3) . .
O3 C8 O4 125.3(3) . .
O4 C8 C3 117.2(3) . .
O5 C9 C5 118.9(3) . .
O5 C9 O6 121.1(3) . .
O6 C9 C5 119.9(3) . .
C11 C10 C11 119.0(4) . 2_656
C11 C10 C14 120.51(18) 2_656 .
C11 C10 C14 120.52(18) . .
C10 C11 H11 119.6 . .
C12 C11 C10 120.8(3) . .
C12 C11 H11 119.6 . .
C11 C12 C13 119.5(3) . .
C11 C12 C15 120.0(2) . .
C13 C12 C15 120.5(3) . .
C12 C13 C12 120.2(4) . 2_656
C12 C13 H13 119.9 . .
C12 C13 H13 119.9 2_656 .
O9 C14 C10 117.7(2) . .
O9 C14 C10 117.7(2) 2_656 .
O9 C14 O9 124.5(4) . 2_656
O7 C15 C12 117.3(3) . .
O7 C15 O8 125.3(3) . .
O8 C15 C12 117.4(3) . .
C17 C16 H16 121.6 . .
C17 C16 C21 116.8(4) . .
C21 C16 H16 121.6 . .
C16 C17 H17 119.1 . .
C16 C17 C18 121.8(4) . .
C18 C17 H17 119.1 . .
C17 C18 H18 119.3 . .
C19 C18 C17 121.3(4) . .
C19 C18 H18 119.3 . .
C18 C19 H19 121.1 . .
C18 C19 C20 117.8(4) . .
C20 C19 H19 121.1 . .
C19 C20 C21 120.2(3) . .
C19 C20 N1 131.2(3) . .
C21 C20 N1 108.6(3) . .
C16 C21 C20 122.0(4) . .
C16 C21 N2 132.5(4) . .
C20 C21 N2 105.6(3) . .
N1 C22 H22 123.3 . .
N1 C22 N2 113.3(3) . .
N2 C22 H22 123.3 . .
C24 C23 H23 121.8 . .
C24 C23 C28 116.5(5) . .
C28 C23 H23 121.8 . .
C23 C24 H24 118.5 . .
C23 C24 C25 122.9(5) . .
C25 C24 H24 118.5 . .
C24 C25 H25 119.4 . .
C24 C25 C26 121.2(6) . .
C26 C25 H25 119.4 . .
C25 C26 H26 122.0 . .
C27 C26 C25 116.0(5) . .
C27 C26 H26 122.0 . .
C26 C27 C28 122.4(4) . .
C26 C27 N3 129.8(3) . .
N3 C27 C28 107.7(4) . .
C23 C28 C27 120.6(5) . .
N4 C28 C23 132.8(5) . .
N4 C28 C27 106.5(4) . .
N3 C29' H29' 123.3 . .
N3 C29' N4 113.4(4) . .
N4 C29' H29' 123.3 . .
C31 C30 H30 122.0 . .
C35 C30 H30 122.0 . .
C35 C30 C31 115.9(5) . .
C30 C31 H31 119.0 . .
C32 C31 C30 122.0(5) . .
C32 C31 H31 119.0 . .
C31 C32 H32 119.2 . .
C31 C32 C33 121.7(5) . .
C33 C32 H32 119.2 . .
C32 C33 H33 121.2 . .
C34 C33 C32 117.6(5) . .
C34 C33 H33 121.2 . .
C33 C34 C35 120.2(4) . .
N5 C34 C33 130.3(4) . .
N5 C34 C35 109.5(3) . .
C30 C35 C34 122.6(5) . .
N6 C35 C30 132.2(4) . .
N6 C35 C34 105.2(3) . .
N5 C36 H36 123.3 . .
N5 C36 N6 113.4(4) . .
N6 C36 H36 123.3 . .
N5 Co1 Co1 175.36(8) . 5_666
N5 Co1 O3 103.00(10) . .
N5 Co1 O4 94.96(10) . 5_666
N5 Co1 O7 98.31(10) . .
N5 Co1 O8 99.85(10) . 5_666
O3 Co1 Co1 81.63(7) . 5_666
O3 Co1 O4 162.02(9) . 5_666
O3 Co1 O7 89.39(9) . .
O3 Co1 O8 89.87(9) . 5_666
O4 Co1 Co1 80.41(7) 5_666 5_666
O7 Co1 Co1 81.94(7) . 5_666
O7 Co1 O4 87.22(9) . 5_666
O8 Co1 Co1 79.69(7) 5_666 5_666
O8 Co1 O4 87.81(9) 5_666 5_666
O8 Co1 O7 161.52(9) 5_666 .
N1 Co2 O5 85.08(10) . 4_545
N3 Co2 N1 106.21(11) . .
N3 Co2 O5 87.22(12) . 4_545
N3 Co2 O6 112.41(11) . 4_545
O1 Co2 N1 101.15(10) . .
O1 Co2 N3 110.51(11) . .
O1 Co2 O5 158.23(10) . 4_545
O1 Co2 O6 102.25(10) . 4_545
O6 Co2 N1 123.29(11) 4_545 .
O6 Co2 O5 57.96(9) 4_545 4_545
C20 N1 Co2 132.0(2) . .
C22 N1 C20 105.6(3) . .
C22 N1 Co2 122.4(2) . .
C21 N2 H2A 126.5 . .
C22 N2 C21 106.9(3) . .
C22 N2 H2A 126.5 . .
C27 N3 Co2 127.5(2) . .
C29' N3 C27 105.0(3) . .
C29' N3 Co2 127.4(3) . .
C28 N4 H4A 126.3 . .
C29' N4 C28 107.4(3) . .
C29' N4 H4A 126.3 . .
C34 N5 Co1 129.1(2) . .
C36 N5 C34 104.8(3) . .
C36 N5 Co1 126.1(2) . .
C35 N6 H6A 126.5 . .
C36 N6 C35 107.0(3) . .
C36 N6 H6A 126.5 . .
C7 O1 Co2 121.8(2) . .
C8 O3 Co1 126.4(2) . .
C8 O4 Co1 126.2(2) . 5_666
C9 O5 Co2 81.4(2) . 4
C9 O6 Co2 99.4(2) . 4
C15 O7 Co1 124.77(19) . .
C15 O8 Co1 128.2(2) . 5_666

loop_
_geom_bond_atom_site_label_1
_geom_bond_atom_site_label_2
_geom_bond_distance
_geom_bond_site_symmetry_2
C1 C2 1.393(4) .
C1 C6 1.383(4) .
C1 C7 1.503(4) .
C2 H2 0.9300 .
C2 C3 1.392(4) .
C3 C4 1.382(4) .
C3 C8 1.503(4) .
C4 H4 0.9300 .
C4 C5 1.401(4) .
C5 C6 1.387(4) .
C5 C9 1.497(5) .
C6 H6 0.9300 .
C7 O1 1.266(4) .
C7 O2 1.228(4) .
C8 O3 1.258(4) .
C8 O4 1.257(4) .
C9 O5 1.245(4) .
C9 O6 1.249(4) .
C10 C11 1.393(3) .
C10 C11 1.393(3) 2_656
C10 C14 1.506(6) .
C11 H11 0.9300 .
C11 C12 1.382(4) .
C12 C13 1.393(3) .
C12 C15 1.505(4) .
C13 C12 1.394(3) 2_656
C13 H13 0.9300 .
C14 O9 1.246(3) .
C14 O9 1.246(3) 2_656
C15 O7 1.247(4) .
C15 O8 1.254(3) .
C16 H16 0.9300 .
C16 C17 1.355(6) .
C16 C21 1.385(6) .
C17 H17 0.9300 .
C17 C18 1.392(6) .
C18 H18 0.9300 .
C18 C19 1.367(6) .
C19 H19 0.9300 .
C19 C20 1.375(5) .
C20 C21 1.392(5) .
C20 N1 1.392(4) .
C21 N2 1.392(5) .
C22 H22 0.9300 .
C22 N1 1.314(4) .
C22 N2 1.331(5) .
C23 H23 0.9300 .
C23 C24 1.360(9) .
C23 C28 1.395(7) .
C24 H24 0.9300 .
C24 C25 1.367(9) .
C25 H25 0.9300 .
C25 C26 1.409(7) .
C26 H26 0.9300 .
C26 C27 1.357(6) .
C27 C28 1.402(5) .
C27 N3 1.388(5) .
C28 N4 1.346(6) .
C29' H29' 0.9300 .
C29' N3 1.312(5) .
C29' N4 1.328(5) .
C30 H30 0.9300 .
C30 C31 1.396(8) .
C30 C35 1.389(6) .
C31 H31 0.9300 .
C31 C32 1.377(8) .
C32 H32 0.9300 .
C32 C33 1.389(7) .
C33 H33 0.9300 .
C33 C34 1.387(6) .
C34 C35 1.399(5) .
C34 N5 1.385(5) .
C35 N6 1.389(5) .
C36 H36 0.9300 .
C36 N5 1.325(4) .
C36 N6 1.338(5) .
Co1 Co1 2.8716(8) 5_666
Co1 N5 2.025(2) .
Co1 O3 2.024(2) .
Co1 O4 2.057(2) 5_666
Co1 O7 2.049(2) .
Co1 O8 2.038(2) 5_666
Co2 N1 2.039(3) .
Co2 N3 2.014(3) .
Co2 O1 1.973(2) .
Co2 O5 2.408(3) 4_545
Co2 O6 2.018(2) 4_545
N2 H2A 0.8600 .
N4 H4A 0.8600 .
N6 H6A 0.8600 .
O4 Co1 2.057(2) 5_666
O5 Co2 2.408(3) 4
O6 Co2 2.018(2) 4
O8 Co1 2.038(2) 5_666

loop_
_geom_torsion_atom_site_label_1
_geom_torsion_atom_site_label_2
_geom_torsion_atom_site_label_3
_geom_torsion_atom_site_label_4
_geom_torsion
_geom_torsion_site_symmetry_1
_geom_torsion_site_symmetry_4
C1 C2 C3 C4 -1.4(5) . .
C1 C2 C3 C8 179.3(3) . .
C1 C7 O1 Co2 166.12(19) . .
C2 C1 C6 C5 2.5(5) . .
C2 C1 C7 O1 178.5(3) . .
C2 C1 C7 O2 -1.9(5) . .
C2 C3 C4 C5 2.6(5) . .
C2 C3 C8 O3 7.4(4) . .
C2 C3 C8 O4 -172.2(3) . .
C3 C4 C5 C6 -1.3(5) . .
C3 C4 C5 C9 -178.9(3) . .
C3 C8 O3 Co1 178.77(19) . .
C3 C8 O4 Co1 179.80(18) . 5_666
C4 C3 C8 O3 -171.9(3) . .
C4 C3 C8 O4 8.5(4) . .
C4 C5 C6 C1 -1.3(5) . .
C4 C5 C9 O5 18.1(5) . .
C4 C5 C9 O6 -164.4(3) . .
C5 C9 O5 Co2 -178.7(3) . 4
C5 C9 O6 Co2 178.0(3) . 4
C6 C1 C2 C3 -1.1(5) . .
C6 C1 C7 O1 -3.5(5) . .
C6 C1 C7 O2 176.1(3) . .
C6 C5 C9 O5 -159.5(4) . .
C6 C5 C9 O6 18.1(6) . .
C7 C1 C2 C3 176.9(3) . .
C7 C1 C6 C5 -175.5(3) . .
C8 C3 C4 C5 -178.0(3) . .
C9 C5 C6 C1 176.3(3) . .
C10 C11 C12 C13 -4.1(4) . .
C10 C11 C12 C15 174.7(2) . .
C11 C10 C11 C12 2.07(19) 2_656 .
C11 C10 C14 O9 141.84(18) . 2_656
C11 C10 C14 O9 141.84(18) 2_656 .
C11 C10 C14 O9 -38.16(18) . .
C11 C10 C14 O9 -38.16(18) 2_656 2_656
C11 C12 C13 C12 2.04(19) . 2_656
C11 C12 C15 O7 -168.1(3) . .
C11 C12 C15 O8 10.4(4) . .
C12 C15 O7 Co1 173.36(18) . .
C12 C15 O8 Co1 -176.37(19) . 5_666
C13 C12 C15 O7 10.6(4) . .
C13 C12 C15 O8 -170.8(2) . .
C14 C10 C11 C12 -177.92(19) . .
C15 C12 C13 C12 -176.7(3) . 2_656
C16 C17 C18 C19 -3.0(8) . .
C16 C21 N2 C22 179.6(5) . .
C17 C16 C21 C20 -0.9(7) . .
C17 C16 C21 N2 179.3(4) . .
C17 C18 C19 C20 2.7(7) . .
C18 C19 C20 C21 -1.6(6) . .
C18 C19 C20 N1 178.9(4) . .
C19 C20 C21 C16 0.7(6) . .
C19 C20 C21 N2 -179.4(3) . .
C19 C20 N1 C22 179.5(4) . .
C19 C20 N1 Co2 -3.8(6) . .
C20 C21 N2 C22 -0.3(4) . .
C21 C16 C17 C18 1.9(8) . .
C21 C20 N1 C22 0.0(4) . .
C21 C20 N1 Co2 176.7(2) . .
C23 C24 C25 C26 -7.3(14) . .
C23 C28 N4 C29' 177.8(5) . .
C24 C23 C28 C27 -2.2(9) . .
C24 C23 C28 N4 -180.0(6) . .
C24 C25 C26 C27 4.9(11) . .
C25 C26 C27 C28 -1.5(9) . .
C25 C26 C27 N3 176.6(5) . .
C26 C27 C28 C23 0.2(7) . .
C26 C27 C28 N4 178.5(5) . .
C26 C27 N3 C29' -178.2(5) . .
C26 C27 N3 Co2 5.1(7) . .
C27 C28 N4 C29' -0.2(5) . .
C28 C23 C24 C25 5.7(13) . .
C28 C27 N3 C29' 0.1(4) . .
C28 C27 N3 Co2 -176.6(3) . .
C30 C31 C32 C33 -0.5(13) . .
C30 C35 N6 C36 -178.8(6) . .
C31 C30 C35 C34 2.1(9) . .
C31 C30 C35 N6 -178.3(6) . .
C31 C32 C33 C34 0.6(11) . .
C32 C33 C34 C35 0.6(8) . .
C32 C33 C34 N5 -179.3(5) . .
C33 C34 C35 C30 -2.0(8) . .
C33 C34 C35 N6 178.3(5) . .
C33 C34 N5 C36 -178.0(5) . .
C33 C34 N5 Co1 0.1(7) . .
C34 C35 N6 C36 0.8(5) . .
C35 C30 C31 C32 -0.9(12) . .
C35 C34 N5 C36 2.1(5) . .
C35 C34 N5 Co1 -179.7(3) . .
N1 C20 C21 C16 -179.7(4) . .
N1 C20 C21 N2 0.2(4) . .
N1 C22 N2 C21 0.3(5) . .
N2 C22 N1 C20 -0.1(4) . .
N2 C22 N1 Co2 -177.3(2) . .
N3 C27 C28 C23 -178.2(4) . .
N3 C27 C28 N4 0.1(5) . .
N3 C29' N4 C28 0.3(5) . .
N4 C29' N3 C27 -0.3(4) . .
N4 C29' N3 Co2 176.4(2) . .
N5 C34 C35 C30 177.9(5) . .
N5 C34 C35 N6 -1.8(5) . .
N5 C36 N6 C35 0.5(5) . .
N6 C36 N5 C34 -1.6(5) . .
N6 C36 N5 Co1 -179.9(3) . .
O2 C7 O1 Co2 -13.4(5) . .
O3 C8 O4 Co1 0.2(4) . 5_666
O4 C8 O3 Co1 -1.7(4) . .
O5 C9 O6 Co2 -4.4(4) . 4
O6 C9 O5 Co2 3.7(4) . 4
O7 C15 O8 Co1 2.1(5) . 5_666
O8 C15 O7 Co1 -5.1(4) . .

loop_
_smtbx_masks_void_nr
_smtbx_masks_void_average_x
_smtbx_masks_void_average_y
_smtbx_masks_void_average_z
_smtbx_masks_void_volume
_smtbx_masks_void_count_electrons
1 -0.690 -0.484 0.192 3013.4 52.3
